data_2229563
loop_
_publ_author_name
'Strasser, Christoph E.'
'Jongh, Leigh-Anne de'
'Raubenheimer, Helgard G.'
'Cronje, Stephanie'

_publ_section_title
;
 2,2'-(Sulfanediyldimethylene)bis(1,3-benzothiazole)
;
_journal_coeditor_code ZQ2087
_journal_issue 3
_journal_name_full 'Acta Crystallographica Section E'
_journal_page_first o622
_journal_paper_doi 10.1107/S1600536811004478
_journal_volume 67
_journal_year 2011
_chemical_formula_iupac 'C16 H12 N2 S3'
_chemical_formula_moiety 'C16 H12 N2 S3'
_chemical_formula_sum 'C16 H12 N2 S3'
_chemical_formula_weight 328.46
_chemical_name_common
;
Bis[(benzothiazol-2-yl)methyl] sulfide
;
_chemical_name_systematic
;
2,2'-(Sulfanediyldimethylene)bis(1,3-benzothiazole)
;
_space_group_IT_number 2
_symmetry_cell_setting triclinic
_symmetry_space_group_name_Hall '-P 1'
_symmetry_space_group_name_H-M 'P -1'
_atom_sites_solution_hydrogens geom
_atom_sites_solution_primary direct
_atom_sites_solution_secondary difmap
_audit_creation_method SHELXL-97
_cell_angle_alpha 78.616(3)
_cell_angle_beta 89.537(3)
_cell_angle_gamma 74.707(3)
_cell_formula_units_Z 2
_cell_length_a 6.3714(10)
_cell_length_b 7.8748(13)
_cell_length_c 15.339(3)
_cell_measurement_reflns_used 2489
_cell_measurement_temperature 100(2)
_cell_measurement_theta_max 26.26
_cell_measurement_theta_min 2.71
_cell_volume 727.0(2)
_computing_cell_refinement 'SAINT (Bruker, 2003)'
_computing_data_collection 'SMART (Bruker, 2002)'
_computing_data_reduction 'SAINT (Bruker, 2003)'
_computing_molecular_graphics 'X-SEED (Barbour, 2001; Atwood & Barbour, 2003)'
_computing_publication_material 'X-SEED (Barbour, 2001; Atwood & Barbour, 2003) and PLATON (Spek, 2009)'
_computing_structure_refinement 'SHELXL97 (Sheldrick, 2008)'
_computing_structure_solution 'SHELXS97 (Sheldrick, 2008)'
_diffrn_ambient_temperature 100(2)
_diffrn_measured_fraction_theta_full 0.990
_diffrn_measured_fraction_theta_max 0.990
_diffrn_measurement_device_type 'Bruker APEX CCD area-detector'
_diffrn_measurement_method \w
_diffrn_radiation_monochromator graphite
_diffrn_radiation_source 'fine-focus sealed tube'
_diffrn_radiation_type MoK\a
_diffrn_radiation_wavelength 0.71073
_diffrn_reflns_av_R_equivalents 0.0279
_diffrn_reflns_av_sigmaI/netI 0.0344
_diffrn_reflns_limit_h_max 7
_diffrn_reflns_limit_h_min -7
_diffrn_reflns_limit_k_max 9
_diffrn_reflns_limit_k_min -9
_diffrn_reflns_limit_l_max 19
_diffrn_reflns_limit_l_min -19
_diffrn_reflns_number 8237
_diffrn_reflns_theta_full 26.41
_diffrn_reflns_theta_max 26.41
_diffrn_reflns_theta_min 2.71
_diffrn_standards_number 0
_exptl_absorpt_coefficient_mu 0.503
_exptl_absorpt_correction_T_max 0.938
_exptl_absorpt_correction_T_min 0.809
_exptl_absorpt_correction_type multi-scan
_exptl_absorpt_process_details '(SADABS; Bruker, 2002)'
_exptl_crystal_colour colourless
_exptl_crystal_density_diffrn 1.500
_exptl_crystal_density_method 'not measured'
_exptl_crystal_description prism
_exptl_crystal_F_000 340
_exptl_crystal_size_max 0.15
_exptl_crystal_size_mid 0.13
_exptl_crystal_size_min 0.13
_refine_diff_density_max 0.374
_refine_diff_density_min -0.213
_refine_ls_extinction_method none
_refine_ls_goodness_of_fit_ref 1.048
_refine_ls_hydrogen_treatment constr
_refine_ls_matrix_type full
_refine_ls_number_parameters 190
_refine_ls_number_reflns 2942
_refine_ls_number_restraints 0
_refine_ls_restrained_S_all 1.048
_refine_ls_R_factor_all 0.0413
_refine_ls_R_factor_gt 0.0354
_refine_ls_shift/su_max 0.001
_refine_ls_shift/su_mean 0.000
_refine_ls_structure_factor_coef Fsqd
_refine_ls_weighting_details 'w=1/[\s^2^(Fo^2^)+(0.0441P)^2^+0.3246P] where P=(Fo^2^+2Fc^2^)/3'
_refine_ls_weighting_scheme calc
_refine_ls_wR_factor_gt 0.0848
_refine_ls_wR_factor_ref 0.0877
_reflns_number_gt 2584
_reflns_number_total 2942
_reflns_threshold_expression I>2\s(I)
_cod_data_source_file zq2087.cif
_cod_data_source_block I
_cod_database_code 2229563
_cod_database_fobs_code 2229563

loop_
_symmetry_equiv_pos_as_xyz
'x, y, z'
'-x, -y, -z'

loop_
_atom_site_type_symbol
_atom_site_label
_atom_site_fract_x
_atom_site_fract_y
_atom_site_fract_z
_atom_site_U_iso_or_equiv
_atom_site_adp_type
_atom_site_calc_flag
_atom_site_refinement_flags
_atom_site_occupancy
_atom_site_disorder_assembly
_atom_site_disorder_group
S S1 0.53975(8) 0.21565(6) 0.51882(3) 0.01656(13) Uani d . 1 . .
N N1 0.7847(3) 0.3908(2) 0.42435(10) 0.0151(3) Uani d . 1 . .
C C1 0.9069(3) 0.2967(3) 0.58191(13) 0.0172(4) Uani d . 1 . .
H H1A 0.8209 0.3306 0.6328 0.021 Uiso calc R 1 . .
H H1B 1.0025 0.3779 0.5661 0.021 Uiso calc R 1 . .
S S2 0.82962(8) 0.06186(7) 0.79611(3) 0.01754(14) Uani d . 1 . .
N N2 1.1321(3) 0.1947(2) 0.84450(11) 0.0168(4) Uani d . 1 . .
C C2 0.7589(3) 0.3120(2) 0.50442(13) 0.0146(4) Uani d . 1 . .
S S3 1.07030(8) 0.06391(6) 0.61145(3) 0.01686(13) Uani d . 1 . .
C C3 0.6238(3) 0.3805(2) 0.36660(13) 0.0154(4) Uani d . 1 . .
C C4 0.4736(3) 0.2891(2) 0.40572(12) 0.0155(4) Uani d . 1 . .
C C5 0.3029(3) 0.2694(3) 0.35627(14) 0.0192(4) Uani d . 1 . .
H H5 0.2021 0.2076 0.3834 0.023 Uiso calc R 1 . .
C C6 0.2851(3) 0.3430(3) 0.26593(14) 0.0222(5) Uani d . 1 . .
H H6 0.1697 0.3317 0.2306 0.027 Uiso calc R 1 . .
C C7 0.4337(3) 0.4336(3) 0.22579(13) 0.0207(4) Uani d . 1 . .
H H7 0.4178 0.4823 0.1637 0.025 Uiso calc R 1 . .
C C8 0.6032(3) 0.4535(3) 0.27507(13) 0.0190(4) Uani d . 1 . .
H H8 0.7035 0.5153 0.2475 0.023 Uiso calc R 1 . .
C C9 1.2192(3) 0.0752(3) 0.70864(13) 0.0189(4) Uani d . 1 . .
H H9A 1.3282 -0.0417 0.7291 0.023 Uiso calc R 1 . .
H H9B 1.2992 0.1681 0.6919 0.023 Uiso calc R 1 . .
C C10 1.0779(3) 0.1183(3) 0.78436(12) 0.0161(4) Uani d . 1 . .
C C11 0.9748(3) 0.2116(3) 0.90792(13) 0.0163(4) Uani d . 1 . .
C C12 0.7962(3) 0.1475(3) 0.89280(12) 0.0160(4) Uani d . 1 . .
C C13 0.6216(3) 0.1623(3) 0.94854(13) 0.0197(4) Uani d . 1 . .
H H13 0.4992 0.1214 0.9367 0.024 Uiso calc R 1 . .
C C14 0.6321(3) 0.2384(3) 1.02160(13) 0.0212(4) Uani d . 1 . .
H H14 0.5158 0.2489 1.0610 0.025 Uiso calc R 1 . .
C C15 0.8112(3) 0.3003(3) 1.03843(13) 0.0218(4) Uani d . 1 . .
H H15 0.8152 0.3514 1.0893 0.026 Uiso calc R 1 . .
C C16 0.9823(3) 0.2883(3) 0.98216(13) 0.0201(4) Uani d . 1 . .
H H16 1.1031 0.3314 0.9937 0.024 Uiso calc R 1 . .

loop_
_atom_site_aniso_label
_atom_site_aniso_U_11
_atom_site_aniso_U_22
_atom_site_aniso_U_33
_atom_site_aniso_U_12
_atom_site_aniso_U_13
_atom_site_aniso_U_23
S1 0.0170(3) 0.0169(3) 0.0167(2) -0.0062(2) 0.00418(18) -0.00351(19)
N1 0.0156(8) 0.0127(8) 0.0178(8) -0.0045(7) 0.0012(6) -0.0040(6)
C1 0.0226(10) 0.0131(9) 0.0165(10) -0.0057(8) -0.0003(8) -0.0034(8)
S2 0.0194(3) 0.0194(3) 0.0163(2) -0.0091(2) -0.00021(19) -0.00424(19)
N2 0.0154(8) 0.0172(8) 0.0172(8) -0.0037(7) -0.0014(6) -0.0029(7)
C2 0.0154(9) 0.0108(9) 0.0188(10) -0.0038(8) 0.0024(7) -0.0058(7)
S3 0.0175(3) 0.0159(3) 0.0170(3) -0.00225(19) -0.00110(19) -0.00597(19)
C3 0.0156(10) 0.0105(9) 0.0190(10) -0.0010(8) 0.0006(8) -0.0042(7)
C4 0.0157(10) 0.0129(9) 0.0170(9) -0.0016(8) 0.0025(7) -0.0042(8)
C5 0.0143(10) 0.0152(10) 0.0271(11) -0.0013(8) 0.0010(8) -0.0053(8)
C6 0.0218(11) 0.0158(10) 0.0278(11) 0.0002(8) -0.0069(9) -0.0084(9)
C7 0.0260(11) 0.0144(10) 0.0181(10) 0.0009(8) -0.0047(8) -0.0027(8)
C8 0.0229(11) 0.0151(10) 0.0180(10) -0.0040(8) 0.0023(8) -0.0029(8)
C9 0.0158(10) 0.0230(11) 0.0177(10) -0.0032(8) -0.0012(8) -0.0065(8)
C10 0.0156(10) 0.0139(9) 0.0169(10) -0.0029(8) -0.0029(8) 0.0001(8)
C11 0.0158(10) 0.0130(9) 0.0177(10) -0.0023(8) -0.0022(8) 0.0007(8)
C12 0.0195(10) 0.0129(9) 0.0150(9) -0.0051(8) -0.0022(8) -0.0003(7)
C13 0.0191(10) 0.0201(10) 0.0197(10) -0.0086(8) 0.0006(8) 0.0006(8)
C14 0.0211(11) 0.0219(11) 0.0187(10) -0.0042(9) 0.0039(8) -0.0016(8)
C15 0.0250(11) 0.0212(11) 0.0184(10) -0.0030(9) -0.0013(8) -0.0067(8)
C16 0.0205(10) 0.0192(10) 0.0219(10) -0.0061(9) -0.0024(8) -0.0064(8)

loop_
_atom_type_symbol
_atom_type_description
_atom_type_scat_dispersion_real
_atom_type_scat_dispersion_imag
_atom_type_scat_source
C C 0.0033 0.0016 'International Tables Vol C Tables 4.2.6.8 and 6.1.1.4'
H H 0.0000 0.0000 'International Tables Vol C Tables 4.2.6.8 and 6.1.1.4'
N N 0.0061 0.0033 'International Tables Vol C Tables 4.2.6.8 and 6.1.1.4'
S S 0.1246 0.1234 'International Tables Vol C Tables 4.2.6.8 and 6.1.1.4'

loop_
_geom_angle_atom_site_label_1
_geom_angle_atom_site_label_2
_geom_angle_atom_site_label_3
_geom_angle_site_symmetry_1
_geom_angle_site_symmetry_3
_geom_angle
_geom_angle_publ_flag
C4 S1 C2 . . 88.91(9) ?
C2 N1 C3 . . 110.15(16) ?
C2 C1 S3 . . 107.72(13) ?
C2 C1 H1A . . 110.2 ?
S3 C1 H1A . . 110.2 ?
C2 C1 H1B . . 110.2 ?
S3 C1 H1B . . 110.2 ?
H1A C1 H1B . . 108.5 ?
C12 S2 C10 . . 88.55(9) ?
C10 N2 C11 . . 110.20(17) ?
N1 C2 C1 . . 123.58(17) ?
N1 C2 S1 . . 116.45(15) ?
C1 C2 S1 . . 119.96(14) ?
C9 S3 C1 . . 99.65(9) ?
N1 C3 C8 . . 124.87(17) ?
N1 C3 C4 . . 115.51(17) ?
C8 C3 C4 . . 119.62(18) ?
C5 C4 C3 . . 121.90(18) ?
C5 C4 S1 . . 129.11(15) ?
C3 C4 S1 . . 108.99(14) ?
C6 C5 C4 . . 117.59(18) ?
C6 C5 H5 . . 121.2 ?
C4 C5 H5 . . 121.2 ?
C5 C6 C7 . . 121.29(19) ?
C5 C6 H6 . . 119.4 ?
C7 C6 H6 . . 119.4 ?
C8 C7 C6 . . 121.10(19) ?
C8 C7 H7 . . 119.5 ?
C6 C7 H7 . . 119.5 ?
C7 C8 C3 . . 118.51(18) ?
C7 C8 H8 . . 120.7 ?
C3 C8 H8 . . 120.7 ?
C10 C9 S3 . . 113.74(14) ?
C10 C9 H9A . . 108.8 ?
S3 C9 H9A . . 108.8 ?
C10 C9 H9B . . 108.8 ?
S3 C9 H9B . . 108.8 ?
H9A C9 H9B . . 107.7 ?
N2 C10 C9 . . 122.79(18) ?
N2 C10 S2 . . 116.52(15) ?
C9 C10 S2 . . 120.68(15) ?
N2 C11 C16 . . 125.20(18) ?
N2 C11 C12 . . 115.28(17) ?
C16 C11 C12 . . 119.52(18) ?
C13 C12 C11 . . 121.76(18) ?
C13 C12 S2 . . 128.76(16) ?
C11 C12 S2 . . 109.43(14) ?
C14 C13 C12 . . 117.83(19) ?
C14 C13 H13 . . 121.1 ?
C12 C13 H13 . . 121.1 ?
C13 C14 C15 . . 121.05(19) ?
C13 C14 H14 . . 119.5 ?
C15 C14 H14 . . 119.5 ?
C16 C15 C14 . . 120.97(19) ?
C16 C15 H15 . . 119.5 ?
C14 C15 H15 . . 119.5 ?
C15 C16 C11 . . 118.84(19) ?
C15 C16 H16 . . 120.6 ?
C11 C16 H16 . . 120.6 ?

loop_
_geom_bond_atom_site_label_1
_geom_bond_atom_site_label_2
_geom_bond_site_symmetry_2
_geom_bond_distance
_geom_bond_publ_flag
S1 C4 . 1.7346(19) ?
S1 C2 . 1.7503(19) ?
N1 C2 . 1.292(2) ?
N1 C3 . 1.389(2) ?
C1 C2 . 1.489(3) ?
C1 S3 . 1.823(2) ?
C1 H1A . 0.9900 ?
C1 H1B . 0.9900 ?
S2 C12 . 1.736(2) ?
S2 C10 . 1.751(2) ?
N2 C10 . 1.291(3) ?
N2 C11 . 1.390(2) ?
S3 C9 . 1.803(2) ?
C3 C8 . 1.401(3) ?
C3 C4 . 1.406(3) ?
C4 C5 . 1.390(3) ?
C5 C6 . 1.386(3) ?
C5 H5 . 0.9500 ?
C6 C7 . 1.399(3) ?
C6 H6 . 0.9500 ?
C7 C8 . 1.383(3) ?
C7 H7 . 0.9500 ?
C8 H8 . 0.9500 ?
C9 C10 . 1.501(3) ?
C9 H9A . 0.9900 ?
C9 H9B . 0.9900 ?
C11 C16 . 1.397(3) ?
C11 C12 . 1.399(3) ?
C12 C13 . 1.392(3) ?
C13 C14 . 1.381(3) ?
C13 H13 . 0.9500 ?
C14 C15 . 1.398(3) ?
C14 H14 . 0.9500 ?
C15 C16 . 1.380(3) ?
C15 H15 . 0.9500 ?
C16 H16 . 0.9500 ?

loop_
_geom_hbond_atom_site_label_D
_geom_hbond_atom_site_label_H
_geom_hbond_atom_site_label_A
_geom_hbond_site_symmetry_A
_geom_hbond_distance_DH
_geom_hbond_distance_HA
_geom_hbond_distance_DA
_geom_hbond_angle_DHA
_geom_hbond_publ_flag
C1 H1B N1 2_766 0.99 2.57 3.519(3) 161 y
C13 H13 N2 1_455 0.95 2.61 3.441(3) 146 y
C1 H1A <i>Cg</i>1 2_666 0.99 2.75 3.650(2) ? y
C9 H9A <i>Cg</i>1 2_756 0.99 2.84 3.610(3) ? y

loop_
_geom_torsion_atom_site_label_1
_geom_torsion_atom_site_label_2
_geom_torsion_atom_site_label_3
_geom_torsion_atom_site_label_4
_geom_torsion_site_symmetry_1
_geom_torsion_site_symmetry_2
_geom_torsion_site_symmetry_3
_geom_torsion_site_symmetry_4
_geom_torsion
_geom_torsion_publ_flag
C3 N1 C2 C1 . . . . 178.89(17) ?
C3 N1 C2 S1 . . . . 0.4(2) ?
S3 C1 C2 N1 . . . . -106.97(19) ?
S3 C1 C2 S1 . . . . 71.44(17) ?
C4 S1 C2 N1 . . . . -0.29(16) ?
C4 S1 C2 C1 . . . . -178.80(16) ?
C2 C1 S3 C9 . . . . -176.45(13) ?
C2 N1 C3 C8 . . . . 179.46(18) ?
C2 N1 C3 C4 . . . . -0.4(2) ?
N1 C3 C4 C5 . . . . 179.49(17) ?
C8 C3 C4 C5 . . . . -0.4(3) ?
N1 C3 C4 S1 . . . . 0.2(2) ?
C8 C3 C4 S1 . . . . -179.68(15) ?
C2 S1 C4 C5 . . . . -179.21(19) ?
C2 S1 C4 C3 . . . . 0.05(14) ?
C3 C4 C5 C6 . . . . 0.2(3) ?
S1 C4 C5 C6 . . . . 179.35(15) ?
C4 C5 C6 C7 . . . . 0.1(3) ?
C5 C6 C7 C8 . . . . -0.3(3) ?
C6 C7 C8 C3 . . . . 0.1(3) ?
N1 C3 C8 C7 . . . . -179.63(17) ?
C4 C3 C8 C7 . . . . 0.2(3) ?
C1 S3 C9 C10 . . . . 64.24(16) ?
C11 N2 C10 C9 . . . . -177.69(17) ?
C11 N2 C10 S2 . . . . 1.1(2) ?
S3 C9 C10 N2 . . . . -154.18(16) ?
S3 C9 C10 S2 . . . . 27.1(2) ?
C12 S2 C10 N2 . . . . -0.75(16) ?
C12 S2 C10 C9 . . . . 178.10(16) ?
C10 N2 C11 C16 . . . . 179.98(19) ?
C10 N2 C11 C12 . . . . -1.0(2) ?
N2 C11 C12 C13 . . . . -177.23(17) ?
C16 C11 C12 C13 . . . . 1.8(3) ?
N2 C11 C12 S2 . . . . 0.5(2) ?
C16 C11 C12 S2 . . . . 179.54(15) ?
C10 S2 C12 C13 . . . . 177.61(19) ?
C10 S2 C12 C11 . . . . 0.12(14) ?
C11 C12 C13 C14 . . . . -1.8(3) ?
S2 C12 C13 C14 . . . . -179.05(16) ?
C12 C13 C14 C15 . . . . 0.7(3) ?
C13 C14 C15 C16 . . . . 0.4(3) ?
C14 C15 C16 C11 . . . . -0.5(3) ?
N2 C11 C16 C15 . . . . 178.31(18) ?
C12 C11 C16 C15 . . . . -0.7(3) ?

loop_
_cod_related_entry_id
_cod_related_entry_database
_cod_related_entry_code
1 ChemSpider 12095072
